data_4026242
loop_
_publ_author_name
'Chao Li'
'Shanghui Tu'
'Shuguang Wen'
'Shan Li'
'Junbiao Chang'
'Feng Shao'
'Xiaoguang Lei'

_publ_section_title
;
 Total Synthesis of the G2/M DNA Damage Checkpoint Inhibitor Psilostachyin
 C
;
_journal_name_full 'Journal of Organic Chemistry'
_journal_page_first 3566
_journal_page_last 3570
_journal_paper_doi 10.1021/jo2001275
_journal_volume 76
_journal_year 2011
_chemical_formula_sum 'C38 H58 O10'
_chemical_formula_weight 674.84
_chemical_name_systematic
; 
 ? 
;
_space_group_IT_number 15
_symmetry_cell_setting monoclinic
_symmetry_space_group_name_Hall '-C 2yc'
_symmetry_space_group_name_H-M 'C 1 2/c 1'
_atom_sites_solution_hydrogens geom
_atom_sites_solution_primary direct
_atom_sites_solution_secondary difmap
_audit_creation_method SHELXL-97
_cell_angle_alpha 90.00
_cell_angle_beta 116.86(3)
_cell_angle_gamma 90.00
_cell_formula_units_Z 4
_cell_length_a 22.357(5)
_cell_length_b 10.230(2)
_cell_length_c 18.278(4)
_cell_measurement_temperature 293(2)
_cell_volume 3729.4(17)
_computing_structure_refinement 'SHELXL-97 (Sheldrick, 1997)'
_computing_structure_solution 'SHELXS-97 (Sheldrick, 1990)'
_diffrn_ambient_temperature 293(2)
_diffrn_measured_fraction_theta_full 0.997
_diffrn_measured_fraction_theta_max 0.997
_diffrn_radiation_monochromator graphite
_diffrn_radiation_source 'fine-focus sealed tube'
_diffrn_radiation_type MoK\a
_diffrn_radiation_wavelength 0.71073
_diffrn_reflns_av_R_equivalents 0.0314
_diffrn_reflns_av_sigmaI/netI 0.0213
_diffrn_reflns_limit_h_max 26
_diffrn_reflns_limit_h_min -26
_diffrn_reflns_limit_k_max 12
_diffrn_reflns_limit_k_min -12
_diffrn_reflns_limit_l_max 21
_diffrn_reflns_limit_l_min -21
_diffrn_reflns_number 18182
_diffrn_reflns_theta_full 24.99
_diffrn_reflns_theta_max 24.99
_diffrn_reflns_theta_min 2.50
_exptl_absorpt_coefficient_mu 0.086
_exptl_absorpt_correction_T_max 0.9923
_exptl_absorpt_correction_T_min 0.9831
_exptl_crystal_density_diffrn 1.202
_exptl_crystal_F_000 1464
_exptl_crystal_size_max 0.20
_exptl_crystal_size_mid 0.16
_exptl_crystal_size_min 0.09
_refine_diff_density_max 0.233
_refine_diff_density_min -0.151
_refine_diff_density_rms 0.031
_refine_ls_extinction_method none
_refine_ls_goodness_of_fit_ref 1.220
_refine_ls_hydrogen_treatment mixed
_refine_ls_matrix_type full
_refine_ls_number_parameters 221
_refine_ls_number_reflns 3283
_refine_ls_number_restraints 0
_refine_ls_restrained_S_all 1.220
_refine_ls_R_factor_all 0.0873
_refine_ls_R_factor_gt 0.0813
_refine_ls_shift/su_max 0.000
_refine_ls_shift/su_mean 0.000
_refine_ls_structure_factor_coef Fsqd
_refine_ls_weighting_details 'calc w=1/[\s^2^(Fo^2^)+(0.0801P)^2^+3.0882P] where P=(Fo^2^+2Fc^2^)/3'
_refine_ls_weighting_scheme calc
_refine_ls_wR_factor_gt 0.1970
_refine_ls_wR_factor_ref 0.2015
_reflns_number_gt 3082
_reflns_number_total 3283
_reflns_threshold_expression >2sigma(I)
_cod_data_source_file jo2001275_si_002.cif
_cod_data_source_block a
_cod_original_cell_volume 3729.4(13)
_cod_database_code 4026242

loop_
_symmetry_equiv_pos_as_xyz
'x, y, z'
'-x, y, -z+1/2'
'x+1/2, y+1/2, z'
'-x+1/2, y+1/2, -z+1/2'
'-x, -y, -z'
'x, -y, z-1/2'
'-x+1/2, -y+1/2, -z'
'x+1/2, -y+1/2, z-1/2'

loop_
_atom_site_label
_atom_site_type_symbol
_atom_site_fract_x
_atom_site_fract_y
_atom_site_fract_z
_atom_site_U_iso_or_equiv
_atom_site_adp_type
_atom_site_occupancy
_atom_site_symmetry_multiplicity
_atom_site_calc_flag
_atom_site_refinement_flags
C1 C 0.71955(15) 0.1862(3) 0.8893(2) 0.0667(8) Uani 1 1 d .
C2 C 0.69402(16) 0.1424(3) 0.8021(2) 0.0744(9) Uani 1 1 d .
H2A H 0.6503 0.1812 0.7698 0.089 Uiso 1 1 calc R
H2B H 0.6883 0.0483 0.7999 0.089 Uiso 1 1 calc R
C3 C 0.73981(14) 0.1779(3) 0.76352(17) 0.0605(7) Uani 1 1 d .
H3 H 0.7523 0.2702 0.7752 0.073 Uiso 1 1 calc R
C4 C 0.70165(17) 0.1604(3) 0.66905(19) 0.0760(9) Uani 1 1 d .
H4A H 0.6684 0.0922 0.6574 0.091 Uiso 1 1 calc R
H4B H 0.6776 0.2408 0.6456 0.091 Uiso 1 1 calc R
C5 C 0.74310(19) 0.1264(3) 0.62486(19) 0.0845(11) Uani 1 1 d .
H5A H 0.7636 0.0417 0.6445 0.101 Uiso 1 1 calc R
H5B H 0.7127 0.1169 0.5670 0.101 Uiso 1 1 calc R
C6 C 0.79801(19) 0.2206(4) 0.63269(18) 0.0774(10) Uani 1 1 d .
H6 H 0.7755 0.3024 0.6069 0.093 Uiso 1 1 calc R
C7 C 0.84540(15) 0.2542(3) 0.72290(17) 0.0635(8) Uani 1 1 d .
H7 H 0.8217 0.3204 0.7387 0.076 Uiso 1 1 calc R
C8 C 0.86329(15) 0.1440(3) 0.78738(17) 0.0572(7) Uani 1 1 d .
C9 C 0.80330(15) 0.0970(3) 0.79925(17) 0.0598(7) Uani 1 1 d .
C10 C 0.91344(17) 0.3142(4) 0.7426(2) 0.0809(10) Uani 1 1 d .
H10A H 0.9370 0.2619 0.7196 0.097 Uiso 1 1 calc R
H10B H 0.9083 0.4023 0.7209 0.097 Uiso 1 1 calc R
C11 C 0.95115(18) 0.3151(4) 0.8363(2) 0.0823(10) Uani 1 1 d .
H11A H 0.9507 0.4019 0.8574 0.099 Uiso 1 1 calc R
H11B H 0.9974 0.2882 0.8548 0.099 Uiso 1 1 calc R
C12 C 0.91397(14) 0.2173(3) 0.86579(17) 0.0565(7) Uani 1 1 d .
C13 C 0.91033(14) 0.3420(3) 0.97468(17) 0.0591(7) Uani 1 1 d .
H13A H 0.8790 0.3786 0.9925 0.071 Uiso 1 1 calc R
H13B H 0.9375 0.4129 0.9707 0.071 Uiso 1 1 calc R
C14 C 0.95553(14) 0.2429(3) 1.03825(17) 0.0583(7) Uani 1 1 d .
C15 C 0.99797(14) 0.1827(3) 1.00176(18) 0.0650(8) Uani 1 1 d .
H15A H 1.0265 0.2493 0.9962 0.078 Uiso 1 1 calc R
H15B H 1.0266 0.1156 1.0383 0.078 Uiso 1 1 calc R
C16 C 0.99994(18) 0.3135(4) 1.1183(2) 0.0848(11) Uani 1 1 d .
H16A H 1.0272 0.2508 1.1587 0.127 Uiso 1 1 calc R
H16B H 0.9723 0.3590 1.1376 0.127 Uiso 1 1 calc R
H16C H 1.0282 0.3749 1.1089 0.127 Uiso 1 1 calc R
C17 C 0.91435(17) 0.1377(3) 1.0533(2) 0.0746(9) Uani 1 1 d .
H17A H 0.8876 0.1767 1.0764 0.112 Uiso 1 1 calc R
H17B H 0.9439 0.0739 1.0907 0.112 Uiso 1 1 calc R
H17C H 0.8856 0.0961 1.0023 0.112 Uiso 1 1 calc R
C18 C 0.89808(19) 0.0251(3) 0.7714(2) 0.0831(11) Uani 1 1 d .
H18A H 0.8680 -0.0159 0.7208 0.125 Uiso 1 1 calc R
H18B H 0.9103 -0.0362 0.8156 0.125 Uiso 1 1 calc R
H18C H 0.9376 0.0535 0.7679 0.125 Uiso 1 1 calc R
C19 C 0.8341(3) 0.1726(5) 0.5829(2) 0.1199(18) Uani 1 1 d .
H19A H 0.8598 0.0958 0.6084 0.180 Uiso 1 1 calc R
H19B H 0.8634 0.2399 0.5814 0.180 Uiso 1 1 calc R
H19C H 0.8015 0.1520 0.5280 0.180 Uiso 1 1 calc R
O1 O 0.73923(12) 0.2992(2) 0.90964(15) 0.0812(7) Uani 1 1 d .
O2 O 0.71741(13) 0.1020(2) 0.94095(15) 0.0885(8) Uani 1 1 d .
O3 O 0.80628(13) -0.0042(2) 0.83482(15) 0.0858(8) Uani 1 1 d .
O4 O 0.87385(9) 0.28324(17) 0.89590(11) 0.0538(5) Uani 1 1 d .
O5 O 0.95682(9) 0.12672(19) 0.92341(11) 0.0634(6) Uani 1 1 d .

loop_
_atom_site_aniso_label
_atom_site_aniso_U_11
_atom_site_aniso_U_22
_atom_site_aniso_U_33
_atom_site_aniso_U_23
_atom_site_aniso_U_13
_atom_site_aniso_U_12
C1 0.0513(16) 0.0620(19) 0.085(2) -0.0016(17) 0.0289(16) -0.0023(14)
C2 0.0586(18) 0.071(2) 0.080(2) -0.0015(17) 0.0192(16) -0.0126(16)
C3 0.0572(16) 0.0489(15) 0.0610(17) -0.0046(13) 0.0140(14) -0.0039(13)
C4 0.072(2) 0.068(2) 0.0649(19) -0.0047(16) 0.0100(17) 0.0015(16)
C5 0.103(3) 0.065(2) 0.0542(18) -0.0035(15) 0.0077(18) 0.020(2)
C6 0.093(2) 0.078(2) 0.0545(17) 0.0157(16) 0.0270(17) 0.037(2)
C7 0.0710(19) 0.0624(18) 0.0603(17) 0.0140(14) 0.0324(15) 0.0253(15)
C8 0.0647(17) 0.0470(15) 0.0534(15) 0.0034(12) 0.0208(13) 0.0190(13)
C9 0.0709(19) 0.0430(15) 0.0515(15) -0.0023(12) 0.0153(14) 0.0004(13)
C10 0.080(2) 0.092(2) 0.084(2) 0.0264(19) 0.049(2) 0.0248(19)
C11 0.081(2) 0.090(2) 0.087(2) 0.0027(19) 0.048(2) -0.0069(19)
C12 0.0551(16) 0.0527(15) 0.0609(16) 0.0040(13) 0.0254(14) 0.0104(13)
C13 0.0577(16) 0.0517(15) 0.0633(17) -0.0065(13) 0.0233(14) 0.0000(13)
C14 0.0531(16) 0.0537(16) 0.0569(16) -0.0027(13) 0.0148(13) -0.0031(12)
C15 0.0482(15) 0.0670(18) 0.0655(18) 0.0025(15) 0.0130(14) 0.0060(13)
C16 0.076(2) 0.081(2) 0.070(2) -0.0115(18) 0.0089(18) -0.0004(18)
C17 0.072(2) 0.072(2) 0.073(2) 0.0082(16) 0.0271(17) -0.0059(16)
C18 0.101(3) 0.069(2) 0.0629(19) 0.0012(16) 0.0230(18) 0.0410(19)
C19 0.142(4) 0.158(4) 0.056(2) 0.015(2) 0.042(2) 0.066(3)
O1 0.1005(18) 0.0601(14) 0.0918(17) -0.0052(12) 0.0512(15) -0.0135(12)
O2 0.113(2) 0.0638(14) 0.0961(17) 0.0090(12) 0.0537(16) -0.0124(13)
O3 0.0944(17) 0.0533(13) 0.0913(16) 0.0195(12) 0.0257(14) 0.0006(11)
O4 0.0523(10) 0.0485(10) 0.0549(11) -0.0019(8) 0.0192(9) 0.0084(8)
O5 0.0564(11) 0.0617(12) 0.0576(11) 0.0015(9) 0.0130(9) 0.0190(9)

loop_
_atom_type_symbol
_atom_type_description
_atom_type_scat_dispersion_real
_atom_type_scat_dispersion_imag
_atom_type_scat_source
C C 0.0033 0.0016 'International Tables Vol C Tables 4.2.6.8 and 6.1.1.4'
H H 0.0000 0.0000 'International Tables Vol C Tables 4.2.6.8 and 6.1.1.4'
O O 0.0106 0.0060 'International Tables Vol C Tables 4.2.6.8 and 6.1.1.4'

loop_
_geom_angle_atom_site_label_1
_geom_angle_atom_site_label_2
_geom_angle_atom_site_label_3
_geom_angle
O1 C1 O2 122.0(3)
O1 C1 C2 120.9(3)
O2 C1 C2 117.0(3)
C1 C2 C3 114.0(2)
C1 C2 H2A 108.7
C3 C2 H2A 108.7
C1 C2 H2B 108.7
C3 C2 H2B 108.7
H2A C2 H2B 107.6
C9 C3 C2 111.4(3)
C9 C3 C4 110.7(2)
C2 C3 C4 109.9(2)
C9 C3 H3 108.3
C2 C3 H3 108.3
C4 C3 H3 108.3
C5 C4 C3 117.2(3)
C5 C4 H4A 108.0
C3 C4 H4A 108.0
C5 C4 H4B 108.0
C3 C4 H4B 108.0
H4A C4 H4B 107.2
C6 C5 C4 117.8(3)
C6 C5 H5A 107.8
C4 C5 H5A 107.8
C6 C5 H5B 107.8
C4 C5 H5B 107.8
H5A C5 H5B 107.2
C5 C6 C19 111.0(3)
C5 C6 C7 112.2(3)
C19 C6 C7 114.3(3)
C5 C6 H6 106.2
C19 C6 H6 106.2
C7 C6 H6 106.2
C10 C7 C6 118.2(3)
C10 C7 C8 103.1(2)
C6 C7 C8 117.9(3)
C10 C7 H7 105.5
C6 C7 H7 105.5
C8 C7 H7 105.5
C9 C8 C18 109.2(3)
C9 C8 C7 113.3(2)
C18 C8 C7 114.2(2)
C9 C8 C12 109.9(2)
C18 C8 C12 109.5(2)
C7 C8 C12 100.4(2)
O3 C9 C3 120.9(3)
O3 C9 C8 120.5(3)
C3 C9 C8 118.6(2)
C11 C10 C7 104.7(3)
C11 C10 H10A 110.8
C7 C10 H10A 110.8
C11 C10 H10B 110.8
C7 C10 H10B 110.8
H10A C10 H10B 108.9
C10 C11 C12 106.0(3)
C10 C11 H11A 110.5
C12 C11 H11A 110.5
C10 C11 H11B 110.5
C12 C11 H11B 110.5
H11A C11 H11B 108.7
O5 C12 O4 111.1(2)
O5 C12 C11 113.4(2)
O4 C12 C11 111.2(2)
O5 C12 C8 109.8(2)
O4 C12 C8 105.1(2)
C11 C12 C8 105.8(2)
O4 C13 C14 111.6(2)
O4 C13 H13A 109.3
C14 C13 H13A 109.3
O4 C13 H13B 109.3
C14 C13 H13B 109.3
H13A C13 H13B 108.0
C17 C14 C15 110.0(3)
C17 C14 C16 110.2(3)
C15 C14 C16 110.4(3)
C17 C14 C13 111.1(2)
C15 C14 C13 105.4(2)
C16 C14 C13 109.6(2)
O5 C15 C14 110.9(2)
O5 C15 H15A 109.5
C14 C15 H15A 109.5
O5 C15 H15B 109.5
C14 C15 H15B 109.5
H15A C15 H15B 108.0
C14 C16 H16A 109.5
C14 C16 H16B 109.5
H16A C16 H16B 109.5
C14 C16 H16C 109.5
H16A C16 H16C 109.5
H16B C16 H16C 109.5
C14 C17 H17A 109.5
C14 C17 H17B 109.5
H17A C17 H17B 109.5
C14 C17 H17C 109.5
H17A C17 H17C 109.5
H17B C17 H17C 109.5
C8 C18 H18A 109.5
C8 C18 H18B 109.5
H18A C18 H18B 109.5
C8 C18 H18C 109.5
H18A C18 H18C 109.5
H18B C18 H18C 109.5
C6 C19 H19A 109.5
C6 C19 H19B 109.5
H19A C19 H19B 109.5
C6 C19 H19C 109.5
H19A C19 H19C 109.5
H19B C19 H19C 109.5
C12 O4 C13 114.8(2)
C12 O5 C15 113.6(2)

loop_
_geom_bond_atom_site_label_1
_geom_bond_atom_site_label_2
_geom_bond_distance
C1 O1 1.233(4)
C1 O2 1.295(4)
C1 C2 1.498(5)
C2 C3 1.527(4)
C2 H2A 0.9700
C2 H2B 0.9700
C3 C9 1.513(4)
C3 C4 1.553(4)
C3 H3 0.9800
C4 C5 1.519(5)
C4 H4A 0.9700
C4 H4B 0.9700
C5 C6 1.516(5)
C5 H5A 0.9700
C5 H5B 0.9700
C6 C19 1.543(5)
C6 C7 1.543(4)
C6 H6 0.9800
C7 C10 1.525(5)
C7 C8 1.547(4)
C7 H7 0.9800
C8 C9 1.530(4)
C8 C18 1.541(4)
C8 C12 1.560(4)
C9 O3 1.208(3)
C10 C11 1.529(5)
C10 H10A 0.9700
C10 H10B 0.9700
C11 C12 1.545(4)
C11 H11A 0.9700
C11 H11B 0.9700
C12 O5 1.405(3)
C12 O4 1.417(3)
C13 O4 1.428(3)
C13 C14 1.529(4)
C13 H13A 0.9700
C13 H13B 0.9700
C14 C17 1.520(4)
C14 C15 1.515(4)
C14 C16 1.528(4)
C15 O5 1.427(3)
C15 H15A 0.9700
C15 H15B 0.9700
C16 H16A 0.9600
C16 H16B 0.9600
C16 H16C 0.9600
C17 H17A 0.9600
C17 H17B 0.9600
C17 H17C 0.9600
C18 H18A 0.9600
C18 H18B 0.9600
C18 H18C 0.9600
C19 H19A 0.9600
C19 H19B 0.9600
C19 H19C 0.9600

loop_
_geom_torsion_atom_site_label_1
_geom_torsion_atom_site_label_2
_geom_torsion_atom_site_label_3
_geom_torsion_atom_site_label_4
_geom_torsion
O1 C1 C2 C3 48.8(4)
O2 C1 C2 C3 -133.9(3)
C1 C2 C3 C9 71.1(3)
C1 C2 C3 C4 -165.9(3)
C9 C3 C4 C5 -27.8(4)
C2 C3 C4 C5 -151.2(3)
C3 C4 C5 C6 -58.9(4)
C4 C5 C6 C19 -178.9(3)
C4 C5 C6 C7 51.8(4)
C5 C6 C7 C10 162.6(3)
C19 C6 C7 C10 35.0(4)
C5 C6 C7 C8 37.5(4)
C19 C6 C7 C8 -90.0(4)
C10 C7 C8 C9 161.5(2)
C6 C7 C8 C9 -66.3(3)
C10 C7 C8 C18 -72.6(3)
C6 C7 C8 C18 59.6(4)
C10 C7 C8 C12 44.4(3)
C6 C7 C8 C12 176.6(2)
C2 C3 C9 O3 19.1(4)
C4 C3 C9 O3 -103.5(3)
C2 C3 C9 C8 -162.5(2)
C4 C3 C9 C8 74.9(3)
C18 C8 C9 O3 36.9(4)
C7 C8 C9 O3 165.4(3)
C12 C8 C9 O3 -83.2(3)
C18 C8 C9 C3 -141.4(3)
C7 C8 C9 C3 -13.0(3)
C12 C8 C9 C3 98.4(3)
C6 C7 C10 C11 -171.4(3)
C8 C7 C10 C11 -39.4(3)
C7 C10 C11 C12 18.0(4)
C10 C11 C12 O5 130.3(3)
C10 C11 C12 O4 -103.7(3)
C10 C11 C12 C8 9.9(3)
C9 C8 C12 O5 84.5(3)
C18 C8 C12 O5 -35.4(3)
C7 C8 C12 O5 -155.9(2)
C9 C8 C12 O4 -35.0(3)
C18 C8 C12 O4 -154.9(2)
C7 C8 C12 O4 84.6(2)
C9 C8 C12 C11 -152.8(2)
C18 C8 C12 C11 87.3(3)
C7 C8 C12 C11 -33.2(3)
O4 C13 C14 C17 -65.1(3)
O4 C13 C14 C15 54.0(3)
O4 C13 C14 C16 172.8(2)
C17 C14 C15 O5 63.4(3)
C16 C14 C15 O5 -174.8(3)
C13 C14 C15 O5 -56.5(3)
O5 C12 O4 C13 52.6(3)
C11 C12 O4 C13 -74.6(3)
C8 C12 O4 C13 171.3(2)
C14 C13 O4 C12 -54.4(3)
O4 C12 O5 C15 -55.0(3)
C11 C12 O5 C15 71.1(3)
C8 C12 O5 C15 -170.8(2)
C14 C15 O5 C12 59.7(3)
